data_7016745
loop_
_publ_author_name
'Crespo, Margarita'
'Font-Bardia, Merc\`e'
'Calvet, Teresa'

_publ_section_title
;
 Biaryl formation in the synthesis of endo and exo-platinacycles.
;
_journal_issue 37
_journal_name_full 'Dalton transactions (Cambridge, England : 2003)'
_journal_page_first 9431
_journal_page_last 9438
_journal_paper_doi 10.1039/c1dt10664c
_journal_volume 40
_journal_year 2011
_chemical_formula_moiety 'C40 H35 Br N P Pt'
_chemical_formula_sum 'C40 H35 Br N P Pt'
_chemical_formula_weight 835.66
_chemical_name_systematic
;
?
;
_space_group_IT_number 2
_symmetry_cell_setting triclinic
_symmetry_space_group_name_Hall '-P 1'
_symmetry_space_group_name_H-M 'P -1'
_atom_sites_solution_hydrogens geom
_atom_sites_solution_primary direct
_atom_sites_solution_secondary difmap
_audit_creation_method SHELXL-97
_cell_angle_alpha 85.59(2)
_cell_angle_beta 82.01(2)
_cell_angle_gamma 82.75(2)
_cell_formula_units_Z 2
_cell_length_a 9.683(5)
_cell_length_b 9.885(4)
_cell_length_c 17.635(7)
_cell_measurement_reflns_used 6255
_cell_measurement_temperature 173(2)
_cell_measurement_theta_max 31
_cell_measurement_theta_min 3
_cell_volume 1655.2(13)
_computing_cell_refinement 'AUTOMAR (Claudio Klein, 2007)'
_computing_data_collection 'MARXDS (Claudio Klein, 2005)'
_computing_data_reduction 'MARSCALE (Claudio Klein, 2007)'
_computing_molecular_graphics 'ORTEP (Brueggermann and Smith, 1990)'
_computing_publication_material 'PLATON (Spek, 1990)'
_computing_structure_refinement 'SHELXL-97 (Sheldrick, 1997)'
_computing_structure_solution 'SHELXS-97 (Sheldrick, 1997)'
_diffrn_ambient_temperature 173(2)
_diffrn_measured_fraction_theta_full 0.926
_diffrn_measured_fraction_theta_max 0.730
_diffrn_measurement_device_type 'MAR345 with image plate detector'
_diffrn_measurement_method 'phi scan'
_diffrn_radiation_monochromator graphite
_diffrn_radiation_source 'fine-focus sealed tube'
_diffrn_radiation_type MoK\a
_diffrn_radiation_wavelength 0.71073
_diffrn_reflns_av_R_equivalents 0.0446
_diffrn_reflns_av_sigmaI/netI 0.0144
_diffrn_reflns_limit_h_max 12
_diffrn_reflns_limit_h_min -12
_diffrn_reflns_limit_k_max 14
_diffrn_reflns_limit_k_min -13
_diffrn_reflns_limit_l_max 22
_diffrn_reflns_limit_l_min -26
_diffrn_reflns_number 16162
_diffrn_reflns_theta_full 25.00
_diffrn_reflns_theta_max 32.33
_diffrn_reflns_theta_min 2.08
_exptl_absorpt_coefficient_mu 5.523
_exptl_absorpt_correction_T_max 0.58
_exptl_absorpt_correction_T_min 0.52
_exptl_absorpt_correction_type empirical
_exptl_absorpt_process_details sadabs
_exptl_crystal_density_diffrn 1.677
_exptl_crystal_density_method 'not measured'
_exptl_crystal_description prism
_exptl_crystal_F_000 820
_exptl_crystal_size_max 0.2
_exptl_crystal_size_mid 0.1
_exptl_crystal_size_min 0.1
_refine_diff_density_max 2.138
_refine_diff_density_min -1.164
_refine_diff_density_rms 0.141
_refine_ls_extinction_coef 0.0030(4)
_refine_ls_extinction_expression Fc^*^=kFc[1+0.001xFc^2^\l^3^/sin(2\q)]^-1/4^
_refine_ls_extinction_method SHELXL
_refine_ls_goodness_of_fit_ref 1.125
_refine_ls_hydrogen_treatment mixed
_refine_ls_matrix_type full
_refine_ls_number_parameters 400
_refine_ls_number_reflns 8611
_refine_ls_number_restraints 2
_refine_ls_restrained_S_all 1.126
_refine_ls_R_factor_all 0.0359
_refine_ls_R_factor_gt 0.0344
_refine_ls_shift/su_max 0.001
_refine_ls_shift/su_mean 0.000
_refine_ls_structure_factor_coef Fsqd
_refine_ls_weighting_details 'calc w=1/[\s^2^(Fo^2^)+(0.0592P)^2^+0.2478P] where P=(Fo^2^+2Fc^2^)/3'
_refine_ls_weighting_scheme calc
_refine_ls_wR_factor_gt 0.0888
_refine_ls_wR_factor_ref 0.0927
_reflns_number_gt 8046
_reflns_number_total 8611
_reflns_threshold_expression >2sigma(I)
_cod_data_source_file c1dt10664c.txt
_cod_data_source_block mcom147a
_cod_original_sg_symbol_H-M P-1
_cod_database_code 7016745

loop_
_symmetry_equiv_pos_as_xyz
'x, y, z'
'-x, -y, -z'

loop_
_atom_site_label
_atom_site_type_symbol
_atom_site_fract_x
_atom_site_fract_y
_atom_site_fract_z
_atom_site_U_iso_or_equiv
_atom_site_adp_type
_atom_site_occupancy
_atom_site_symmetry_multiplicity
_atom_site_calc_flag
_atom_site_refinement_flags
Pt Pt 0.171119(11) 0.192664(10) 0.274313(5) 0.04389(6) Uani 1 1 d U
Br Br 0.36058(5) 0.03604(4) 0.20397(2) 0.06173(10) Uani 1 1 d U
P P 0.11163(9) 0.30748(8) 0.16635(4) 0.04462(16) Uani 1 1 d .
N N 0.2127(3) 0.0928(3) 0.37920(15) 0.0443(5) Uani 1 1 d U
C1 C 0.0220(4) 0.3027(4) 0.34654(16) 0.0465(6) Uani 1 1 d .
C2 C -0.0816(4) 0.4006(4) 0.3328(2) 0.0572(8) Uani 1 1 d .
H2 H -0.0935 0.4272 0.2821 0.069 Uiso 1 1 calc R
C3 C -0.1725(4) 0.4642(4) 0.3912(2) 0.0569(8) Uani 1 1 d .
H3 H -0.2429 0.5322 0.3793 0.068 Uiso 1 1 calc R
C4 C -0.1576(4) 0.4257(4) 0.4676(2) 0.0598(8) Uani 1 1 d .
H4 H -0.2162 0.4709 0.5064 0.072 Uiso 1 1 calc R
C5 C -0.0573(4) 0.3214(4) 0.48642(18) 0.0539(7) Uani 1 1 d .
C6 C 0.0323(3) 0.2603(3) 0.42494(16) 0.0459(6) Uani 1 1 d .
C7 C 0.1353(4) 0.1461(4) 0.43783(18) 0.0509(7) Uani 1 1 d .
H7 H 0.1462 0.1110 0.4874 0.061 Uiso 1 1 calc R
C8 C 0.3139(4) -0.0278(3) 0.3917(2) 0.0537(7) Uani 1 1 d .
H8A H 0.3111 -0.0914 0.3528 0.064 Uiso 1 1 calc R
H8B H 0.2851 -0.0725 0.4412 0.064 Uiso 1 1 calc R
C9 C 0.4618(4) 0.0029(4) 0.38923(19) 0.0545(7) Uani 1 1 d .
C10 C 0.4906(5) 0.1276(5) 0.4140(2) 0.0694(10) Uani 1 1 d .
H10 H 0.4161 0.1903 0.4326 0.083 Uiso 1 1 calc R
C11 C 0.6243(7) 0.1587(6) 0.4114(3) 0.0871(16) Uani 1 1 d .
H11 H 0.6406 0.2418 0.4277 0.105 Uiso 1 1 calc R
C12 C 0.7354(6) 0.0656(7) 0.3845(3) 0.0918(19) Uani 1 1 d .
H12 H 0.8270 0.0865 0.3820 0.110 Uiso 1 1 calc R
C13 C 0.7108(5) -0.0590(6) 0.3610(2) 0.0747(12) Uani 1 1 d .
H13 H 0.7866 -0.1210 0.3432 0.090 Uiso 1 1 calc R
C14 C 0.5756(4) -0.0929(4) 0.3635(2) 0.0566(8) Uani 1 1 d .
C15 C 0.5558(4) -0.2265(4) 0.3364(2) 0.0563(8) Uani 1 1 d .
C16 C 0.4754(4) -0.3188(4) 0.3810(2) 0.0619(9) Uani 1 1 d .
H16 H 0.4308 -0.2959 0.4292 0.074 Uiso 1 1 calc R
C17 C 0.4616(4) -0.4433(4) 0.3542(3) 0.0657(9) Uani 1 1 d .
H17 H 0.4063 -0.5022 0.3848 0.079 Uiso 1 1 calc R
C18 C 0.5275(5) -0.4837(4) 0.2830(2) 0.0680(10) Uani 1 1 d .
C19 C 0.6084(5) -0.3918(5) 0.2395(2) 0.0720(11) Uani 1 1 d .
H19 H 0.6539 -0.4152 0.1915 0.086 Uiso 1 1 calc R
C20 C 0.6230(5) -0.2665(5) 0.2656(2) 0.0733(11) Uani 1 1 d .
H20 H 0.6788 -0.2081 0.2351 0.088 Uiso 1 1 calc R
C21 C -0.0461(5) 0.2807(5) 0.5695(2) 0.0662(10) Uani 1 1 d .
H21A H 0.0156 0.1972 0.5734 0.099 Uiso 1 1 calc R
H21B H -0.1375 0.2676 0.5960 0.099 Uiso 1 1 calc R
H21C H -0.0094 0.3515 0.5923 0.099 Uiso 1 1 calc R
C22 C 0.5160(6) -0.6208(5) 0.2561(4) 0.0898(15) Uani 1 1 d .
H22A H 0.5142 -0.6136 0.2016 0.135 Uiso 1 1 calc R
H22B H 0.4312 -0.6536 0.2813 0.135 Uiso 1 1 calc R
H22C H 0.5953 -0.6834 0.2680 0.135 Uiso 1 1 calc R
C23 C -0.0484(4) 0.2602(3) 0.13885(18) 0.0494(6) Uani 1 1 d .
C24 C -0.0918(5) 0.3016(5) 0.0671(2) 0.0700(11) Uani 1 1 d .
H24 H -0.0368 0.3535 0.0316 0.084 Uiso 1 1 calc R
C25 C -0.2162(5) 0.2655(5) 0.0489(3) 0.0749(11) Uani 1 1 d .
H25 H -0.2452 0.2965 0.0019 0.090 Uiso 1 1 calc R
C26 C -0.2987(5) 0.1843(4) 0.0992(3) 0.0690(10) Uani 1 1 d .
H26 H -0.3827 0.1615 0.0866 0.083 Uiso 1 1 calc R
C27 C -0.2534(5) 0.1389(4) 0.1675(3) 0.0653(9) Uani 1 1 d .
H27 H -0.3062 0.0819 0.2009 0.078 Uiso 1 1 calc R
C28 C -0.1303(4) 0.1752(3) 0.1886(2) 0.0548(7) Uani 1 1 d .
H28 H -0.1025 0.1430 0.2357 0.066 Uiso 1 1 calc R
C29 C 0.0899(4) 0.4934(3) 0.17141(17) 0.0484(6) Uani 1 1 d .
C30 C -0.0107(4) 0.5816(4) 0.1370(2) 0.0597(8) Uani 1 1 d .
H30 H -0.0741 0.5469 0.1108 0.072 Uiso 1 1 calc R
C31 C -0.0156(5) 0.7231(5) 0.1423(3) 0.0750(12) Uani 1 1 d .
H31 H -0.0843 0.7821 0.1207 0.090 Uiso 1 1 calc R
C32 C 0.0794(6) 0.7745(5) 0.1787(3) 0.0785(13) Uani 1 1 d .
H32 H 0.0761 0.8687 0.1806 0.094 Uiso 1 1 calc R
C33 C 0.1796(6) 0.6910(4) 0.2127(3) 0.0772(12) Uani 1 1 d .
H33 H 0.2437 0.7274 0.2376 0.093 Uiso 1 1 calc R
C34 C 0.1838(5) 0.5480(4) 0.2091(2) 0.0647(9) Uani 1 1 d .
H34 H 0.2509 0.4899 0.2325 0.078 Uiso 1 1 calc R
C35 C 0.2333(4) 0.2824(3) 0.07794(17) 0.0495(6) Uani 1 1 d .
C36 C 0.3194(5) 0.3771(4) 0.0459(2) 0.0637(9) Uani 1 1 d .
H36 H 0.3153 0.4591 0.0692 0.076 Uiso 1 1 calc R
C37 C 0.4130(6) 0.3539(6) -0.0205(3) 0.0813(13) Uani 1 1 d .
H37 H 0.4679 0.4213 -0.0421 0.098 Uiso 1 1 calc R
C38 C 0.4242(6) 0.2333(6) -0.0539(2) 0.0781(12) Uani 1 1 d .
H38 H 0.4877 0.2167 -0.0978 0.094 Uiso 1 1 calc R
C39 C 0.3417(7) 0.1370(5) -0.0225(3) 0.0830(14) Uani 1 1 d .
H39 H 0.3495 0.0538 -0.0449 0.100 Uiso 1 1 calc R
C40 C 0.2461(6) 0.1604(4) 0.0425(2) 0.0717(11) Uani 1 1 d .
H40 H 0.1898 0.0933 0.0626 0.086 Uiso 1 1 calc R

loop_
_atom_site_aniso_label
_atom_site_aniso_U_11
_atom_site_aniso_U_22
_atom_site_aniso_U_33
_atom_site_aniso_U_23
_atom_site_aniso_U_13
_atom_site_aniso_U_12
Pt 0.04894(9) 0.04205(8) 0.04075(8) -0.00006(5) -0.00737(5) -0.00537(5)
Br 0.0652(2) 0.0603(2) 0.05470(19) -0.00444(15) -0.00296(15) 0.00684(15)
P 0.0531(5) 0.0437(4) 0.0377(3) 0.0013(3) -0.0076(3) -0.0085(3)
N 0.0531(15) 0.0425(12) 0.0383(10) 0.0017(8) -0.0098(9) -0.0078(9)
C1 0.0495(17) 0.0570(17) 0.0350(12) -0.0016(11) -0.0018(10) -0.0184(12)
C2 0.057(2) 0.062(2) 0.0506(17) -0.0058(15) -0.0039(14) -0.0025(14)
C3 0.0486(19) 0.0573(19) 0.0606(19) -0.0025(14) -0.0006(13) 0.0018(13)
C4 0.057(2) 0.063(2) 0.0565(19) -0.0156(16) 0.0061(14) -0.0061(14)
C5 0.058(2) 0.0616(19) 0.0433(15) -0.0090(13) 0.0008(12) -0.0151(14)
C6 0.0550(18) 0.0491(15) 0.0342(12) 0.0031(10) -0.0090(10) -0.0086(11)
C7 0.059(2) 0.0547(17) 0.0390(14) 0.0025(12) -0.0082(12) -0.0087(13)
C8 0.056(2) 0.0462(16) 0.0583(18) 0.0060(13) -0.0106(13) -0.0052(12)
C9 0.062(2) 0.0558(18) 0.0477(15) 0.0141(13) -0.0164(13) -0.0140(14)
C10 0.082(3) 0.066(2) 0.067(2) 0.0075(18) -0.025(2) -0.0240(19)
C11 0.103(4) 0.098(4) 0.074(3) 0.013(3) -0.032(3) -0.053(3)
C12 0.075(4) 0.148(5) 0.064(2) 0.031(3) -0.031(2) -0.055(3)
C13 0.057(3) 0.107(4) 0.063(2) 0.023(2) -0.0204(17) -0.026(2)
C14 0.053(2) 0.068(2) 0.0486(16) 0.0155(14) -0.0149(13) -0.0084(14)
C15 0.0441(18) 0.065(2) 0.0536(17) 0.0076(15) -0.0020(12) 0.0037(13)
C16 0.059(2) 0.060(2) 0.0591(19) 0.0068(15) 0.0038(15) 0.0026(14)
C17 0.059(2) 0.059(2) 0.073(2) 0.0030(17) 0.0018(17) -0.0018(15)
C18 0.066(2) 0.065(2) 0.066(2) 0.0053(17) -0.0114(17) 0.0169(17)
C19 0.070(3) 0.084(3) 0.0527(19) 0.0017(18) -0.0028(16) 0.018(2)
C20 0.073(3) 0.089(3) 0.0515(19) 0.0212(19) -0.0005(16) -0.008(2)
C21 0.071(3) 0.086(3) 0.0417(16) -0.0054(16) -0.0048(15) -0.0111(19)
C22 0.098(4) 0.069(3) 0.100(4) -0.020(3) -0.021(3) 0.018(2)
C23 0.0529(18) 0.0499(16) 0.0474(15) 0.0051(12) -0.0128(12) -0.0120(12)
C24 0.085(3) 0.081(3) 0.0492(18) 0.0097(17) -0.0218(17) -0.025(2)
C25 0.080(3) 0.082(3) 0.071(2) -0.002(2) -0.036(2) -0.011(2)
C26 0.071(3) 0.061(2) 0.082(3) -0.0140(19) -0.024(2) -0.0138(17)
C27 0.068(3) 0.058(2) 0.074(2) -0.0076(17) -0.0082(18) -0.0200(16)
C28 0.064(2) 0.0501(17) 0.0526(17) 0.0011(13) -0.0133(14) -0.0103(13)
C29 0.0554(18) 0.0441(14) 0.0432(14) 0.0020(11) -0.0038(11) -0.0020(11)
C30 0.064(2) 0.0542(18) 0.0583(19) 0.0078(14) -0.0109(15) 0.0005(14)
C31 0.077(3) 0.059(2) 0.079(3) 0.0135(19) -0.006(2) 0.0114(18)
C32 0.103(4) 0.051(2) 0.077(3) -0.0049(19) -0.001(2) -0.006(2)
C33 0.112(4) 0.0431(18) 0.081(3) -0.0035(17) -0.021(2) -0.018(2)
C34 0.083(3) 0.0438(17) 0.070(2) -0.0047(15) -0.0201(19) -0.0071(15)
C35 0.0614(19) 0.0487(16) 0.0379(13) -0.0015(11) -0.0065(12) -0.0056(12)
C36 0.073(3) 0.063(2) 0.0528(18) -0.0059(15) 0.0086(16) -0.0163(16)
C37 0.084(3) 0.092(3) 0.065(2) -0.015(2) 0.016(2) -0.021(2)
C38 0.086(3) 0.094(3) 0.0466(19) -0.0086(19) 0.0045(18) 0.009(2)
C39 0.121(4) 0.067(3) 0.060(2) -0.016(2) -0.008(2) -0.001(3)
C40 0.097(3) 0.060(2) 0.059(2) -0.0106(17) -0.004(2) -0.017(2)

loop_
_atom_type_symbol
_atom_type_description
_atom_type_scat_dispersion_real
_atom_type_scat_dispersion_imag
_atom_type_scat_source
C C 0.0033 0.0016 'International Tables Vol C Tables 4.2.6.8 and 6.1.1.4'
H H 0.0000 0.0000 'International Tables Vol C Tables 4.2.6.8 and 6.1.1.4'
Br Br -0.2901 2.4595 'International Tables Vol C Tables 4.2.6.8 and 6.1.1.4'
N N 0.0061 0.0033 'International Tables Vol C Tables 4.2.6.8 and 6.1.1.4'
P P 0.1023 0.0942 'International Tables Vol C Tables 4.2.6.8 and 6.1.1.4'
Pt Pt -1.7033 8.3905 'International Tables Vol C Tables 4.2.6.8 and 6.1.1.4'

loop_
_geom_angle_atom_site_label_1
_geom_angle_atom_site_label_2
_geom_angle_atom_site_label_3
_geom_angle
C1 Pt N 80.67(12)
C1 Pt P 95.15(10)
N Pt P 175.73(8)
C1 Pt Br 171.28(9)
N Pt Br 90.65(8)
P Pt Br 93.52(4)
C23 P C29 107.53(16)
C23 P C35 101.36(16)
C29 P C35 102.49(15)
C23 P Pt 112.72(11)
C29 P Pt 113.80(11)
C35 P Pt 117.61(12)
C7 N C8 119.1(3)
C7 N Pt 113.3(2)
C8 N Pt 127.6(2)
C2 C1 C6 116.8(3)
C2 C1 Pt 131.7(2)
C6 C1 Pt 111.4(3)
C1 C2 C3 122.6(4)
C1 C2 H2 118.7
C3 C2 H2 118.7
C2 C3 C4 119.9(4)
C2 C3 H3 120.1
C4 C3 H3 120.1
C5 C4 C3 120.9(3)
C5 C4 H4 119.6
C3 C4 H4 119.6
C4 C5 C6 116.9(3)
C4 C5 C21 119.4(3)
C6 C5 C21 123.7(4)
C5 C6 C1 122.7(3)
C5 C6 C7 121.5(3)
C1 C6 C7 115.7(3)
N C7 C6 118.8(3)
N C7 H7 120.6
C6 C7 H7 120.6
N C8 C9 114.3(3)
N C8 H8A 108.7
C9 C8 H8A 108.7
N C8 H8B 108.7
C9 C8 H8B 108.7
H8A C8 H8B 107.6
C14 C9 C10 118.4(4)
C14 C9 C8 120.8(3)
C10 C9 C8 120.8(4)
C11 C10 C9 121.9(5)
C11 C10 H10 119.1
C9 C10 H10 119.1
C10 C11 C12 119.4(5)
C10 C11 H11 120.3
C12 C11 H11 120.3
C11 C12 C13 120.1(5)
C11 C12 H12 119.9
C13 C12 H12 119.9
C14 C13 C12 121.3(5)
C14 C13 H13 119.3
C12 C13 H13 119.3
C13 C14 C9 118.7(4)
C13 C14 C15 118.9(4)
C9 C14 C15 122.3(3)
C20 C15 C16 117.5(4)
C20 C15 C14 119.9(4)
C16 C15 C14 122.6(3)
C17 C16 C15 120.8(4)
C17 C16 H16 119.6
C15 C16 H16 119.6
C16 C17 C18 122.1(4)
C16 C17 H17 119.0
C18 C17 H17 119.0
C17 C18 C19 116.6(4)
C17 C18 C22 121.5(5)
C19 C18 C22 121.8(4)
C20 C19 C18 121.8(4)
C20 C19 H19 119.1
C18 C19 H19 119.1
C19 C20 C15 121.1(4)
C19 C20 H20 119.4
C15 C20 H20 119.4
C5 C21 H21A 109.5
C5 C21 H21B 109.5
H21A C21 H21B 109.5
C5 C21 H21C 109.5
H21A C21 H21C 109.5
H21B C21 H21C 109.5
C18 C22 H22A 109.5
C18 C22 H22B 109.5
H22A C22 H22B 109.5
C18 C22 H22C 109.5
H22A C22 H22C 109.5
H22B C22 H22C 109.5
C28 C23 C24 117.8(3)
C28 C23 P 120.1(2)
C24 C23 P 122.1(3)
C25 C24 C23 120.2(4)
C25 C24 H24 119.9
C23 C24 H24 119.9
C24 C25 C26 121.6(4)
C24 C25 H25 119.2
C26 C25 H25 119.2
C27 C26 C25 118.2(4)
C27 C26 H26 120.9
C25 C26 H26 120.9
C26 C27 C28 122.0(4)
C26 C27 H27 119.0
C28 C27 H27 119.0
C27 C28 C23 120.1(3)
C27 C28 H28 120.0
C23 C28 H28 120.0
C34 C29 C30 118.9(3)
C34 C29 P 116.9(3)
C30 C29 P 124.1(3)
C29 C30 C31 119.6(4)
C29 C30 H30 120.2
C31 C30 H30 120.2
C32 C31 C30 120.4(4)
C32 C31 H31 119.8
C30 C31 H31 119.8
C31 C32 C33 121.5(4)
C31 C32 H32 119.3
C33 C32 H32 119.3
C32 C33 C34 118.6(4)
C32 C33 H33 120.7
C34 C33 H33 120.7
C29 C34 C33 121.0(4)
C29 C34 H34 119.5
C33 C34 H34 119.5
C36 C35 C40 117.0(3)
C36 C35 P 123.1(3)
C40 C35 P 119.9(3)
C35 C36 C37 121.7(4)
C35 C36 H36 119.1
C37 C36 H36 119.1
C38 C37 C36 120.1(4)
C38 C37 H37 119.9
C36 C37 H37 119.9
C37 C38 C39 119.1(4)
C37 C38 H38 120.4
C39 C38 H38 120.4
C38 C39 C40 121.1(4)
C38 C39 H39 119.4
C40 C39 H39 119.4
C39 C40 C35 120.8(4)
C39 C40 H40 119.6
C35 C40 H40 119.6

loop_
_geom_bond_atom_site_label_1
_geom_bond_atom_site_label_2
_geom_bond_distance
Pt C1 2.048(3)
Pt N 2.094(3)
Pt P 2.2477(11)
Pt Br 2.4994(10)
P C23 1.811(3)
P C29 1.831(3)
P C35 1.832(3)
N C7 1.295(4)
N C8 1.468(4)
C1 C2 1.337(5)
C1 C6 1.427(4)
C2 C3 1.393(5)
C2 H2 0.9300
C3 C4 1.393(6)
C3 H3 0.9300
C4 C5 1.379(6)
C4 H4 0.9300
C5 C6 1.414(5)
C5 C21 1.504(5)
C6 C7 1.435(5)
C7 H7 0.9300
C8 C9 1.495(5)
C8 H8A 0.9700
C8 H8B 0.9700
C9 C14 1.407(6)
C9 C10 1.411(6)
C10 C11 1.362(7)
C10 H10 0.9300
C11 C12 1.380(9)
C11 H11 0.9300
C12 C13 1.387(8)
C12 H12 0.9300
C13 C14 1.386(6)
C13 H13 0.9300
C14 C15 1.482(6)
C15 C20 1.388(6)
C15 C16 1.397(5)
C16 C17 1.381(6)
C16 H16 0.9300
C17 C18 1.390(6)
C17 H17 0.9300
C18 C19 1.390(7)
C18 C22 1.492(7)
C19 C20 1.384(7)
C19 H19 0.9300
C20 H20 0.9300
C21 H21A 0.9600
C21 H21B 0.9600
C21 H21C 0.9600
C22 H22A 0.9600
C22 H22B 0.9600
C22 H22C 0.9600
C23 C28 1.402(5)
C23 C24 1.404(5)
C24 C25 1.383(6)
C24 H24 0.9300
C25 C26 1.387(7)
C25 H25 0.9300
C26 C27 1.364(7)
C26 H26 0.9300
C27 C28 1.392(5)
C27 H27 0.9300
C28 H28 0.9300
C29 C34 1.381(5)
C29 C30 1.394(5)
C30 C31 1.404(6)
C30 H30 0.9300
C31 C32 1.361(8)
C31 H31 0.9300
C32 C33 1.365(8)
C32 H32 0.9300
C33 C34 1.415(5)
C33 H33 0.9300
C34 H34 0.9300
C35 C36 1.369(5)
C35 C40 1.385(5)
C36 C37 1.393(5)
C36 H36 0.9300
C37 C38 1.356(7)
C37 H37 0.9300
C38 C39 1.356(8)
C38 H38 0.9300
C39 C40 1.384(7)
C39 H39 0.9300
C40 H40 0.9300
